data_4316367
loop_
_publ_author_name
'St\'ephanie Durot'
'Laila H. Hossain'
'Sylvain Hamman'
'H\'el\`ene Jamet'
'Maylis Orio'
'Isabelle Gautier-Luneau'
'Dominique Luneau'
'Christian Philouze'
'Jean-Louis Pierre'
'Catherine Belle'

_publ_contact_author_email ' catherine.belle@ujf-grenoble.fr'
_publ_contact_author_name ' Belle Catherine'
_publ_section_title
;
 Separation of Geometric Isomers of a Dicopper Complex by Using a
 19F-Labeled Ligand: Dynamics, Structures, and DFT Calculations
;
_journal_name_full 'Inorganic Chemistry'
_journal_page_first 7832
_journal_page_last 7840
_journal_paper_doi 10.1021/ic1006567
_journal_volume 49
_journal_year 2010
_chemical_formula_moiety '[Cu2(C33H31F2N6O)(OH)](ClO4)2 3THF'
_chemical_formula_sum 'C45 H56 Cl2 Cu2 F2 N6 O13'
_chemical_formula_weight 1124.96
_space_group_IT_number 2
_symmetry_cell_setting triclinic
_symmetry_Int_Tables_number 2
_symmetry_space_group_name_Hall '-P 1'
_symmetry_space_group_name_H-M 'P -1'
_audit_creation_date 2008-05-15
_cell_angle_alpha 107.87(2)
_cell_angle_beta 102.88(2)
_cell_angle_gamma 94.30(2)
_cell_formula_units_Z 2
_cell_length_a 12.256(1)
_cell_length_b 12.361(1)
_cell_length_c 17.571(2)
_cell_measurement_reflns_used 0
_cell_measurement_temperature 150.0
_cell_measurement_theta_max 0.0
_cell_measurement_theta_min 0.0
_cell_volume 2440.1(6)
_computing_cell_refinement 'Enraf-Nonius Kappa CCD'
_computing_data_collection 'Enraf-Nonius Kappa CCD'
_computing_data_reduction 'teXsan (MSC, 1992-1997)'
_computing_publication_material 'teXsan (MSC, 1992-1997)'
_computing_structure_refinement 'teXsan (MSC, 1992-1997)'
_computing_structure_solution 'SIR 92'
_diffrn_ambient_temperature 150.0
_diffrn_measured_fraction_theta_full 0.936
_diffrn_measured_fraction_theta_max 0.936
_diffrn_measurement_device_type 'Bruker AXS Enraf-Nonius Kappa CCD'
_diffrn_measurement_method 'phi and omega scans'
_diffrn_orient_matrix_UB_11 0.00000
_diffrn_orient_matrix_UB_12 0.00000
_diffrn_orient_matrix_UB_13 0.00000
_diffrn_orient_matrix_UB_21 0.00000
_diffrn_orient_matrix_UB_22 0.00000
_diffrn_orient_matrix_UB_23 0.00000
_diffrn_orient_matrix_UB_31 0.00000
_diffrn_orient_matrix_UB_32 0.00000
_diffrn_orient_matrix_UB_33 0.00000
_diffrn_radiation_detector CCD
_diffrn_radiation_monochromator graphite
_diffrn_radiation_source 'X-ray tube'
_diffrn_radiation_type 'Mo K\a'
_diffrn_radiation_wavelength 0.71073
_diffrn_reflns_av_R_equivalents 0.07800
_diffrn_reflns_av_sigmaI/netI 0.060
_diffrn_reflns_limit_h_max 17
_diffrn_reflns_limit_h_min -17
_diffrn_reflns_limit_k_max 17
_diffrn_reflns_limit_k_min -17
_diffrn_reflns_limit_l_max 24
_diffrn_reflns_limit_l_min -24
_diffrn_reflns_number 50280
_diffrn_reflns_reduction_process 'Lp corrections applied'
_diffrn_reflns_theta_full 30
_diffrn_reflns_theta_max 30.00
_diffrn_reflns_theta_min 1.26
_diffrn_standards_decay_% 0.00
_diffrn_standards_interval_count 0
_diffrn_standards_number 0
_exptl_absorpt_coefficient_mu 1.058
_exptl_absorpt_correction_type none
_exptl_crystal_colour green
_exptl_crystal_density_diffrn 1.531
_exptl_crystal_density_meas ?
_exptl_crystal_description prism
_exptl_crystal_F_000 1164.00
_exptl_crystal_size_max 0.30
_exptl_crystal_size_mid 0.20
_exptl_crystal_size_min 0.15
_refine_diff_density_max 1.37
_refine_diff_density_min -0.50
_refine_ls_extinction_method none
_refine_ls_goodness_of_fit_all 1.931
_refine_ls_goodness_of_fit_ref 1.931
_refine_ls_hydrogen_treatment noref
_refine_ls_matrix_type full
_refine_ls_number_constraints 0
_refine_ls_number_parameters 631
_refine_ls_number_reflns 7456
_refine_ls_number_restraints 0
_refine_ls_R_factor_all 0.0550
_refine_ls_R_factor_gt 0.0550
_refine_ls_shift/su_max 0.0000
_refine_ls_shift/su_mean 0.0000
_refine_ls_structure_factor_coef F
_refine_ls_weighting_details 'w = 1/[\s^2^(Fo) + 0.00038|Fo|^2^]'
_refine_ls_weighting_scheme sigma
_refine_ls_wR_factor_all 0.0693
_refine_ls_wR_factor_ref 0.0693
_reflns_number_gt 7456
_reflns_number_total 13329
_reflns_threshold_expression I>2.00\s(I)
_cod_data_source_file ic1006567_si_002_2.cif
_cod_data_source_block A_TEXRAY.INF_file_is_not_p
_cod_depositor_comments
;
 Changing the values of the '_atom_site_label' and related data items
 (e. g. '_atom_site_aniso_label') to match each other in order to relate
 data from different loops.

 Antanas Vaitkus,
 2017-03-03

The following automatic conversions were performed:

'_exptl_crystal_density_meas' value 'not measured' was changed to '?'
- the value is perceived as not measured.

Automatic conversion script
Id: cif_fix_values 3008 2015-01-20 13:52:24Z robertas 

The following automatic conversions were performed:
data name '_geom_bond_atom_site_label_D' replaced with
'_geom_hbond_atom_site_label_D' as specified in the replacement file
'/home/antanas/src/cod-tools/trunk/data/replacement-values/replacement_tags.lst'.

data
name '_geom_bond_atom_site_label_H' replaced with
'_geom_hbond_atom_site_label_H' as specified in the replacement file
'/home/antanas/src/cod-tools/trunk/data/replacement-values/replacement_tags.lst'.

data
name '_geom_contact_atom_site_label_a' replaced with
'_geom_hbond_atom_site_label_A' as specified in the replacement file
'/home/antanas/src/cod-tools/trunk/data/replacement-values/replacement_tags.lst'.

data
name '_geom_bond_distance_DH' replaced with '_geom_hbond_distance_DH'
as specified in the replacement file
'/home/antanas/src/cod-tools/trunk/data/replacement-values/replacement_tags.lst'.

data
name '_geom_contact_distance_HA' replaced with
'_geom_hbond_distance_HA' as specified in the replacement file
'/home/antanas/src/cod-tools/trunk/data/replacement-values/replacement_tags.lst'.

data
name '_geom_contact_distance_DA' replaced with
'_geom_hbond_distance_DA' as specified in the replacement file
'/home/antanas/src/cod-tools/trunk/data/replacement-values/replacement_tags.lst'.

data
name '_geom_angle_DHA' replaced with '_geom_hbond_angle_DHA' as
specified in the replacement file
'/home/antanas/src/cod-tools/trunk/data/replacement-values/replacement_tags.lst'.

data
name '_geom_contact_site_symmetry_A' replaced with
'_geom_hbond_site_symmetry_A' as specified in the replacement file
'/home/antanas/src/cod-tools/trunk/data/replacement-values/replacement_tags.lst'.

Automatic conversion script
Id: cif_correct_tags 5005 2017-03-03 11:38:54Z antanas 
;
_cod_original_cell_volume 2440.1(7)
_cod_original_sg_symbol_H-M 'P -1 '
_cod_original_formula_sum 'C45 H56 Cl2 Cu2 F2 N6 O13 '
_cod_database_code 4316367

loop_
_symmetry_equiv_pos_as_xyz
'   +x,   +y,   +z'
'   -x,   -y,   -z'

loop_
_atom_site_label
_atom_site_fract_x
_atom_site_fract_y
_atom_site_fract_z
_atom_site_U_iso_or_equiv
_atom_site_occupancy
_atom_site_refinement_flags
_atom_site_adp_type
_atom_site_calc_flag
_atom_site_calc_attached_atom
Cu1 0.74155(4) 0.29747(4) 0.25162(3) 0.0213(1) 1.000 . Uani d ?
Cu2 0.96670(4) 0.25871(4) 0.22043(3) 0.0226(1) 1.000 . Uani d ?
Cl1 0.7148(1) 0.32314(9) -0.04141(7) 0.0331(3) 1.000 . Uani d ?
Cl2 0.41944(9) 0.28830(9) 0.49192(7) 0.0298(3) 1.000 . Uani d ?
F1 0.5941(2) 0.0766(3) 0.0770(2) 0.0454(8) 1.000 . Uani d ?
F2 0.8127(2) 0.0350(3) 0.0618(2) 0.0536(9) 1.000 . Uani d ?
O1 0.8840(2) 0.2620(3) 0.3082(2) 0.0310(8) 1.000 . Uani d ?
O2 0.8229(2) 0.2854(3) 0.1699(2) 0.0325(9) 1.000 . Uani d ?
O3 0.7938(4) 0.4222(3) 0.0108(3) 0.073(1) 1.000 . Uani d ?
O4 0.6056(4) 0.3489(5) -0.0555(4) 0.102(2) 1.000 . Uani d ?
O5 0.7181(3) 0.2368(3) -0.0028(2) 0.053(1) 1.000 . Uani d ?
O6 0.7425(4) 0.2795(4) -0.1170(3) 0.078(2) 1.000 . Uani d ?
O7 0.5377(3) 0.3289(3) 0.5281(2) 0.043(1) 1.000 . Uani d ?
O8 0.3576(3) 0.3834(3) 0.5025(2) 0.050(1) 1.000 . Uani d ?
O9 0.3793(3) 0.2136(3) 0.5312(2) 0.058(1) 1.000 . Uani d ?
O10 0.4002(3) 0.2272(3) 0.4050(2) 0.042(1) 1.000 . Uani d ?
O11 0.7388(3) 0.7183(3) -0.1037(2) 0.041(1) 1.000 . Uani d ?
O12 0.9336(4) -0.0672(5) 0.3160(4) 0.090(2) 1.000 . Uani d ?
O13 0.3123(4) -0.1202(4) 0.3220(2) 0.063(1) 1.000 . Uani d ?
N1 0.6832(3) 0.3241(3) 0.3535(2) 0.0202(8) 1.000 . Uani d ?
N2 1.1136(3) 0.2467(3) 0.2930(2) 0.0211(8) 1.000 . Uani d ?
N3 0.6167(3) 0.1370(3) 0.2144(2) 0.028(1) 1.000 . Uani d ?
N4 0.6497(3) 0.4167(3) 0.2309(2) 0.0254(9) 1.000 . Uani d ?
N5 0.9889(3) 0.0959(3) 0.1454(2) 0.0262(9) 1.000 . Uani d ?
N6 1.0616(3) 0.4001(3) 0.2182(2) 0.028(1) 1.000 . Uani d ?
C1 0.9317(3) 0.2906(3) 0.3895(2) 0.023(1) 1.000 . Uani d ?
C2 0.8787(3) 0.3510(3) 0.4498(2) 0.023(1) 1.000 . Uani d ?
C3 0.9290(3) 0.3714(3) 0.5321(2) 0.024(1) 1.000 . Uani d ?
C4 1.0325(3) 0.3400(4) 0.5602(3) 0.026(1) 1.000 . Uani d ?
C5 1.0859(3) 0.2829(4) 0.5003(3) 0.025(1) 1.000 . Uani d ?
C6 1.0367(3) 0.2570(3) 0.4161(3) 0.024(1) 1.000 . Uani d ?
C7 1.0856(4) 0.3669(4) 0.6519(3) 0.037(1) 1.000 . Uani d ?
C8 0.7714(3) 0.4014(3) 0.4276(2) 0.023(1) 1.000 . Uani d ?
C9 1.0946(3) 0.1903(4) 0.3540(3) 0.024(1) 1.000 . Uani d ?
C10 0.6514(3) 0.2113(4) 0.3631(3) 0.024(1) 1.000 . Uani d ?
C11 0.5861(3) 0.1256(3) 0.2810(3) 0.023(1) 1.000 . Uani d ?
C12 0.5035(4) 0.0382(4) 0.2748(3) 0.029(1) 1.000 . Uani d ?
C13 0.4515(4) -0.0415(4) 0.1967(3) 0.032(1) 1.000 . Uani d ?
C14 0.4826(4) -0.0299(4) 0.1281(3) 0.033(1) 1.000 . Uani d ?
C15 0.5640(4) 0.0608(4) 0.1418(3) 0.028(1) 1.000 . Uani d ?
C16 0.5811(3) 0.3819(3) 0.3409(3) 0.024(1) 1.000 . Uani d ?
C17 0.5871(3) 0.4519(4) 0.2859(2) 0.025(1) 1.000 . Uani d ?
C18 0.5275(4) 0.5431(4) 0.2866(3) 0.032(1) 1.000 . Uani d ?
C19 0.5276(4) 0.5937(4) 0.2272(3) 0.042(1) 1.000 . Uani d ?
C20 0.5892(4) 0.5569(4) 0.1697(3) 0.041(1) 1.000 . Uani d ?
C21 0.6509(4) 0.4690(4) 0.1749(3) 0.033(1) 1.000 . Uani d ?
C22 1.1749(3) 0.1750(4) 0.2365(3) 0.026(1) 1.000 . Uani d ?
C23 1.0951(3) 0.0743(4) 0.1708(3) 0.026(1) 1.000 . Uani d ?
C24 1.1279(4) -0.0302(4) 0.1352(3) 0.035(1) 1.000 . Uani d ?
C25 1.0486(4) -0.1146(4) 0.0703(3) 0.040(1) 1.000 . Uani d ?
C26 0.9407(4) -0.0939(4) 0.0441(3) 0.035(1) 1.000 . Uani d ?
C27 0.9161(4) 0.0122(4) 0.0846(3) 0.030(1) 1.000 . Uani d ?
C28 1.1806(3) 0.3639(3) 0.3350(3) 0.027(1) 1.000 . Uani d ?
C29 1.1578(3) 0.4354(4) 0.2797(3) 0.026(1) 1.000 . Uani d ?
C30 1.2285(4) 0.5369(4) 0.2933(3) 0.033(1) 1.000 . Uani d ?
C31 1.2002(4) 0.6008(4) 0.2413(3) 0.040(1) 1.000 . Uani d ?
C32 1.1024(4) 0.5630(4) 0.1779(3) 0.043(1) 1.000 . Uani d ?
C33 1.0352(4) 0.4633(4) 0.1694(3) 0.038(1) 1.000 . Uani d ?
C34 0.7303(5) 0.6283(5) -0.0708(4) 0.052(2) 1.000 . Uani d ?
C35 0.6667(6) 0.6640(6) -0.0055(4) 0.071(2) 1.000 . Uani d ?
C36 0.6140(6) 0.7653(5) -0.0207(5) 0.075(2) 1.000 . Uani d ?
C37 0.6398(5) 0.7694(6) -0.0975(4) 0.061(2) 1.000 . Uani d ?
C38 0.8452(9) -0.0858(9) 0.2414(5) 0.116(4) 1.000 . Uani d ?
C39 0.7479(6) -0.1438(8) 0.2501(5) 0.082(3) 1.000 . Uani d ?
C40 0.7560(5) -0.1018(6) 0.3401(4) 0.060(2) 1.000 . Uani d ?
C41 0.8766(6) -0.0478(6) 0.3788(4) 0.068(2) 1.000 . Uani d ?
C42 0.2054(8) -0.0957(6) 0.3291(4) 0.088(3) 1.000 . Uani d ?
C43 0.1981(6) -0.0796(7) 0.4163(5) 0.077(3) 1.000 . Uani d ?
C44 0.3033(5) -0.1118(6) 0.4547(4) 0.057(2) 1.000 . Uani d ?
C45 0.3798(6) -0.0936(6) 0.4034(4) 0.065(2) 1.000 . Uani d ?
H2 0.7969 0.2716 0.1195 0.040 1.000 . Uiso c ?
H3 0.8906 0.4089 0.5717 0.029 1.000 . Uiso c ?
H5 1.1576 0.2612 0.5175 0.030 1.000 . Uiso c ?
H7c 1.0973 0.4477 0.6790 0.045 1.000 . Uiso c ?
H7a 1.0361 0.3305 0.6746 0.045 1.000 . Uiso c ?
H7b 1.1559 0.3391 0.6593 0.045 1.000 . Uiso c ?
H8b 0.7394 0.4191 0.4736 0.028 1.000 . Uiso c ?
H8a 0.7918 0.4702 0.4171 0.028 1.000 . Uiso c ?
H9b 1.1661 0.1801 0.3832 0.029 1.000 . Uiso c ?
H9a 1.0492 0.1173 0.3242 0.029 1.000 . Uiso c ?
H10b 0.6058 0.2210 0.4012 0.029 1.000 . Uiso c ?
H10a 0.7182 0.1835 0.3834 0.029 1.000 . Uiso c ?
H12 0.4829 0.0327 0.3226 0.035 1.000 . Uiso c ?
H13 0.3954 -0.1031 0.1907 0.038 1.000 . Uiso c ?
H14 0.4488 -0.0826 0.0740 0.040 1.000 . Uiso c ?
H16b 0.5759 0.4307 0.3931 0.029 1.000 . Uiso c ?
H16a 0.5156 0.3248 0.3164 0.029 1.000 . Uiso c ?
H18 0.4872 0.5701 0.3275 0.039 1.000 . Uiso c ?
H19 0.4849 0.6545 0.2256 0.050 1.000 . Uiso c ?
H20 0.5893 0.5907 0.1280 0.048 1.000 . Uiso c ?
H21 0.6957 0.4446 0.1369 0.040 1.000 . Uiso c ?
H22b 1.2338 0.1480 0.2683 0.031 1.000 . Uiso c ?
H22a 1.2090 0.2217 0.2109 0.031 1.000 . Uiso c ?
H24 1.2025 -0.0442 0.1545 0.042 1.000 . Uiso c ?
H25 1.0697 -0.1865 0.0443 0.048 1.000 . Uiso c ?
H26 0.8856 -0.1499 0.0002 0.042 1.000 . Uiso c ?
H28b 1.2589 0.3581 0.3475 0.032 1.000 . Uiso c ?
H28a 1.1598 0.3995 0.3847 0.032 1.000 . Uiso c ?
H30 1.2954 0.5619 0.3376 0.039 1.000 . Uiso c ?
H31 1.2477 0.6700 0.2494 0.048 1.000 . Uiso c ?
H32 1.0822 0.6048 0.1409 0.051 1.000 . Uiso c ?
H33 0.9655 0.4380 0.1258 0.046 1.000 . Uiso c ?
H34a 0.6906 0.5596 -0.1131 0.062 1.000 . Uiso c ?
H34b 0.8039 0.6160 -0.0468 0.062 1.000 . Uiso c ?
H35a 0.6100 0.6034 -0.0114 0.085 1.000 . Uiso c ?
H35b 0.7169 0.6870 0.0484 0.085 1.000 . Uiso c ?
H36a 0.5344 0.7528 -0.0275 0.090 1.000 . Uiso c ?
H36b 0.6467 0.8346 0.0237 0.090 1.000 . Uiso c ?
H37a 0.6528 0.8471 -0.0957 0.073 1.000 . Uiso c ?
H37b 0.5784 0.7280 -0.1437 0.073 1.000 . Uiso c ?
H38a 0.8313 -0.0146 0.2347 0.138 1.000 . Uiso c ?
H38b 0.8674 -0.1321 0.1947 0.138 1.000 . Uiso c ?
H39a 0.6817 -0.1251 0.2203 0.097 1.000 . Uiso c ?
H39b 0.7470 -0.2244 0.2311 0.097 1.000 . Uiso c ?
H40a 0.7068 -0.0467 0.3525 0.071 1.000 . Uiso c ?
H40b 0.7379 -0.1637 0.3585 0.071 1.000 . Uiso c ?
H41a 0.9097 -0.0814 0.4184 0.082 1.000 . Uiso c ?
H41b 0.8806 0.0325 0.4050 0.082 1.000 . Uiso c ?
H42a 0.1928 -0.0274 0.3168 0.105 1.000 . Uiso c ?
H42b 0.1493 -0.1578 0.2914 0.105 1.000 . Uiso c ?
H43a 0.1933 -0.0021 0.4445 0.092 1.000 . Uiso c ?
H43b 0.1346 -0.1286 0.4164 0.092 1.000 . Uiso c ?
H44a 0.3319 -0.0636 0.5108 0.069 1.000 . Uiso c ?
H44b 0.2925 -0.1897 0.4522 0.069 1.000 . Uiso c ?
H45a 0.4358 -0.1424 0.4047 0.077 1.000 . Uiso c ?
H45b 0.4156 -0.0155 0.4240 0.077 1.000 . Uiso c ?

loop_
_atom_site_aniso_label
_atom_site_aniso_U_11
_atom_site_aniso_U_22
_atom_site_aniso_U_33
_atom_site_aniso_U_12
_atom_site_aniso_U_13
_atom_site_aniso_U_23
Cu1 0.0161(2) 0.0264(3) 0.0229(3) 0.0049(2) 0.0096(2) 0.0067(2)
Cu2 0.0156(2) 0.0280(3) 0.0256(3) 0.0043(2) 0.0091(2) 0.0081(2)
Cl1 0.0373(6) 0.0302(6) 0.0333(6) 0.0033(4) 0.0106(5) 0.0123(5)
Cl2 0.0228(5) 0.0332(6) 0.0335(6) 0.0078(4) 0.0115(4) 0.0074(4)
F1 0.046(2) 0.052(2) 0.034(2) -0.004(1) 0.017(1) 0.006(1)
F2 0.037(2) 0.050(2) 0.061(2) 0.006(1) 0.006(2) 0.005(2)
O1 0.023(2) 0.048(2) 0.023(2) 0.015(1) 0.011(1) 0.009(1)
O2 0.022(2) 0.053(2) 0.025(2) 0.010(1) 0.010(1) 0.014(1)
O3 0.095(4) 0.042(2) 0.063(3) -0.023(2) 0.009(3) 0.008(2)
O4 0.056(3) 0.115(4) 0.171(6) 0.041(3) 0.037(4) 0.087(4)
O5 0.067(3) 0.042(2) 0.044(2) -0.011(2) -0.007(2) 0.023(2)
O6 0.120(4) 0.055(3) 0.058(3) -0.024(3) 0.052(3) 0.005(2)
O7 0.022(2) 0.057(2) 0.040(2) 0.006(1) 0.005(1) 0.005(2)
O8 0.042(2) 0.042(2) 0.052(2) 0.023(2) 0.001(2) -0.001(2)
O9 0.052(2) 0.067(3) 0.068(3) 0.006(2) 0.027(2) 0.033(2)
O10 0.031(2) 0.048(2) 0.038(2) 0.006(1) 0.012(2) -0.001(2)
O11 0.039(2) 0.042(2) 0.044(2) 0.003(1) 0.018(2) 0.015(2)
O12 0.064(3) 0.108(4) 0.095(4) -0.012(3) 0.025(3) 0.034(3)
O13 0.082(3) 0.057(3) 0.049(2) -0.010(2) 0.023(2) 0.017(2)
N1 0.014(2) 0.023(2) 0.026(2) 0.005(1) 0.009(1) 0.008(1)
N2 0.017(2) 0.020(2) 0.026(2) 0.003(1) 0.010(1) 0.005(1)
N3 0.023(2) 0.032(2) 0.029(2) 0.005(1) 0.012(2) 0.007(2)
N4 0.026(2) 0.026(2) 0.025(2) 0.006(1) 0.011(1) 0.008(1)
N5 0.025(2) 0.028(2) 0.026(2) 0.004(1) 0.011(2) 0.006(1)
N6 0.023(2) 0.030(2) 0.034(2) 0.004(1) 0.012(2) 0.012(2)
C1 0.023(2) 0.026(2) 0.023(2) 0.007(2) 0.008(2) 0.009(2)
C2 0.018(2) 0.023(2) 0.028(2) 0.004(1) 0.010(2) 0.006(2)
C3 0.024(2) 0.022(2) 0.028(2) 0.006(2) 0.013(2) 0.004(2)
C4 0.021(2) 0.028(2) 0.024(2) 0.003(2) 0.006(2) 0.003(2)
C5 0.017(2) 0.032(2) 0.029(2) 0.004(2) 0.007(2) 0.014(2)
C6 0.018(2) 0.027(2) 0.030(2) 0.002(2) 0.014(2) 0.008(2)
C7 0.030(2) 0.053(3) 0.030(2) 0.014(2) 0.012(2) 0.013(2)
C8 0.021(2) 0.026(2) 0.020(2) 0.004(2) 0.009(2) 0.003(2)
C9 0.016(2) 0.029(2) 0.030(2) 0.006(2) 0.009(2) 0.009(2)
C10 0.018(2) 0.030(2) 0.028(2) 0.004(2) 0.009(2) 0.012(2)
C11 0.020(2) 0.024(2) 0.028(2) 0.008(2) 0.011(2) 0.007(2)
C12 0.025(2) 0.027(2) 0.043(3) 0.005(2) 0.018(2) 0.014(2)
C13 0.023(2) 0.027(2) 0.046(3) 0.003(2) 0.014(2) 0.008(2)
C14 0.026(2) 0.031(2) 0.035(2) 0.005(2) 0.009(2) -0.001(2)
C15 0.027(2) 0.029(2) 0.027(2) 0.006(2) 0.011(2) 0.004(2)
C16 0.014(2) 0.026(2) 0.029(2) 0.004(2) 0.008(2) 0.005(2)
C17 0.020(2) 0.028(2) 0.024(2) 0.005(2) 0.007(2) 0.005(2)
C18 0.025(2) 0.037(2) 0.035(2) 0.013(2) 0.011(2) 0.009(2)
C19 0.042(3) 0.040(3) 0.049(3) 0.023(2) 0.013(2) 0.018(2)
C20 0.048(3) 0.043(3) 0.043(3) 0.018(2) 0.016(2) 0.026(2)
C21 0.032(2) 0.038(3) 0.034(2) 0.009(2) 0.016(2) 0.012(2)
C22 0.020(2) 0.031(2) 0.030(2) 0.008(2) 0.013(2) 0.008(2)
C23 0.022(2) 0.030(2) 0.029(2) 0.005(2) 0.011(2) 0.009(2)
C24 0.030(2) 0.036(3) 0.039(3) 0.015(2) 0.014(2) 0.006(2)
C25 0.042(3) 0.033(3) 0.042(3) 0.014(2) 0.016(2) 0.002(2)
C26 0.034(3) 0.031(2) 0.034(2) 0.002(2) 0.012(2) 0.003(2)
C27 0.022(2) 0.037(2) 0.030(2) 0.004(2) 0.010(2) 0.009(2)
C28 0.022(2) 0.024(2) 0.030(2) 0.002(2) 0.008(2) 0.003(2)
C29 0.021(2) 0.026(2) 0.032(2) 0.006(2) 0.015(2) 0.006(2)
C30 0.022(2) 0.032(2) 0.042(3) -0.002(2) 0.017(2) 0.006(2)
C31 0.036(3) 0.031(2) 0.055(3) -0.002(2) 0.022(2) 0.013(2)
C32 0.045(3) 0.036(3) 0.056(3) 0.003(2) 0.018(3) 0.025(2)
C33 0.030(2) 0.040(3) 0.048(3) 0.004(2) 0.013(2) 0.018(2)
C34 0.058(4) 0.043(3) 0.057(3) 0.004(3) 0.029(3) 0.010(3)
C35 0.091(5) 0.078(5) 0.049(4) 0.003(4) 0.042(4) 0.015(3)
C36 0.068(4) 0.047(4) 0.116(6) 0.003(3) 0.065(4) 0.007(4)
C37 0.035(3) 0.070(4) 0.078(4) 0.008(3) 0.010(3) 0.028(3)
C38 0.122(8) 0.158(9) 0.064(5) -0.043(7) 0.022(5) 0.048(6)
C39 0.054(4) 0.112(6) 0.079(5) 0.022(4) 0.018(4) 0.028(5)
C40 0.056(4) 0.067(4) 0.069(4) 0.026(3) 0.028(3) 0.030(3)
C41 0.078(5) 0.065(4) 0.063(4) 0.006(3) 0.024(4) 0.020(3)
C42 0.135(8) 0.066(5) 0.052(4) 0.057(5) -0.002(4) 0.014(3)
C43 0.071(5) 0.082(5) 0.098(6) 0.021(4) 0.030(4) 0.049(4)
C44 0.063(4) 0.072(4) 0.050(3) 0.021(3) 0.021(3) 0.033(3)
C45 0.059(4) 0.078(5) 0.060(4) 0.004(3) 0.018(3) 0.027(3)

loop_
_atom_type_symbol
_atom_type_oxidation_number
_atom_type_number_in_cell
_atom_type_scat_dispersion_real
_atom_type_scat_dispersion_imag
_atom_type_scat_source
Cu 0 4 0.263 1.266
;International Tables for Crystallography
(1992, Vol. C, Tables 4.2.6.8 and 6.1.1.1)
;
C 0 90 0.002 0.002
;International Tables for Crystallography
(1992, Vol. C, Tables 4.2.6.8 and 6.1.1.1)
;
H 0 112 0.000 0.000
;International Tables for Crystallography
(1992, Vol. C, Table 6.1.1.2)
;
N 0 12 0.004 0.003
;International Tables for Crystallography
(1992, Vol. C, Tables 4.2.6.8 and 6.1.1.1)
;
O 0 26 0.008 0.006
;International Tables for Crystallography
(1992, Vol. C, Tables 4.2.6.8 and 6.1.1.1)
;
F 0 4 0.014 0.010
;International Tables for Crystallography
(1992, Vol. C, Tables 4.2.6.8 and 6.1.1.1)
;
Cl 0 4 0.132 0.159
;International Tables for Crystallography
(1992, Vol. C, Tables 4.2.6.8 and 6.1.1.1)
;

loop_
_geom_angle_atom_site_label_1
_geom_angle_atom_site_label_2
_geom_angle_atom_site_label_3
_geom_angle
_geom_angle_site_symmetry_1
_geom_angle_site_symmetry_2
_geom_angle_site_symmetry_3
_geom_angle_publ_flag
O1 Cu1 O2 80.4(1) . . . yes
O1 Cu1 N1 91.1(1) . . . yes
O1 Cu1 N3 105.0(1) . . . yes
O1 Cu1 N4 148.0(1) . . . yes
O2 Cu1 N1 169.3(1) . . . yes
O2 Cu1 N3 109.3(1) . . . yes
O2 Cu1 N4 99.0(1) . . . yes
N1 Cu1 N3 79.0(1) . . . yes
N1 Cu1 N4 84.8(1) . . . yes
N3 Cu1 N4 105.3(1) . . . yes
O1 Cu2 O2 79.1(1) . . . yes
O1 Cu2 N2 92.2(1) . . . yes
O1 Cu2 N5 117.5(1) . . . yes
O1 Cu2 N6 123.5(1) . . . yes
O2 Cu2 N2 169.8(1) . . . yes
O2 Cu2 N5 106.3(1) . . . yes
O2 Cu2 N6 98.1(1) . . . yes
N2 Cu2 N5 82.4(1) . . . yes
N2 Cu2 N6 82.1(1) . . . yes
N5 Cu2 N6 117.3(1) . . . yes
O3 Cl1 O4 111.0(3) . . . yes
O3 Cl1 O5 109.6(2) . . . yes
O3 Cl1 O6 109.8(3) . . . yes
O4 Cl1 O5 108.1(3) . . . yes
O4 Cl1 O6 109.5(4) . . . yes
O5 Cl1 O6 108.8(3) . . . yes
O7 Cl2 O8 110.0(2) . . . yes
O7 Cl2 O9 110.0(2) . . . yes
O7 Cl2 O10 109.7(2) . . . yes
O8 Cl2 O9 108.6(2) . . . yes
O8 Cl2 O10 109.0(2) . . . yes
O9 Cl2 O10 109.6(2) . . . yes
Cu1 O1 Cu2 96.9(1) . . . yes
Cu1 O1 C1 129.2(2) . . . yes
Cu2 O1 C1 126.0(3) . . . yes
Cu1 O2 Cu2 103.5(1) . . . yes
Cu1 O2 H2 127.9 . . . no
Cu2 O2 H2 125.5 . . . no
C34 O11 C37 105.3(4) . . . yes
C38 O12 C41 104.3(6) . . . yes
C42 O13 C45 106.0(5) . . . yes
Cu1 N1 C8 109.7(2) . . . yes
Cu1 N1 C10 109.1(2) . . . yes
Cu1 N1 C16 107.3(2) . . . yes
C8 N1 C10 111.5(3) . . . yes
C8 N1 C16 109.1(3) . . . yes
C10 N1 C16 110.0(3) . . . yes
Cu2 N2 C9 111.5(2) . . . yes
Cu2 N2 C22 106.2(2) . . . yes
Cu2 N2 C28 108.6(2) . . . yes
C9 N2 C22 109.6(3) . . . yes
C9 N2 C28 111.7(3) . . . yes
C22 N2 C28 109.1(3) . . . yes
Cu1 N3 C11 110.2(3) . . . yes
Cu1 N3 C15 132.5(3) . . . yes
C11 N3 C15 117.0(4) . . . yes
Cu1 N4 C17 113.3(3) . . . yes
Cu1 N4 C21 127.5(3) . . . yes
C17 N4 C21 119.0(4) . . . yes
Cu2 N5 C23 111.1(3) . . . yes
Cu2 N5 C27 131.3(3) . . . yes
C23 N5 C27 117.4(4) . . . yes
Cu2 N6 C29 112.6(3) . . . yes
Cu2 N6 C33 128.3(3) . . . yes
C29 N6 C33 118.9(4) . . . yes
O1 C1 C2 122.2(4) . . . yes
O1 C1 C6 119.1(4) . . . yes
C2 C1 C6 118.7(4) . . . yes
C1 C2 C3 119.2(4) . . . yes
C1 C2 C8 122.4(3) . . . yes
C3 C2 C8 118.3(3) . . . yes
C2 C3 C4 123.5(4) . . . yes
C2 C3 H3 118.2 . . . no
C4 C3 H3 118.3 . . . no
C3 C4 C5 116.9(4) . . . yes
C3 C4 C7 121.3(4) . . . yes
C5 C4 C7 121.7(4) . . . yes
C4 C5 C6 121.7(4) . . . yes
C4 C5 H5 119.1 . . . no
C6 C5 H5 119.2 . . . no
C1 C6 C5 119.9(4) . . . yes
C1 C6 C9 120.4(4) . . . yes
C5 C6 C9 119.7(4) . . . yes
C4 C7 H7c 109.4 . . . no
C4 C7 H7a 109.3 . . . no
C4 C7 H7b 109.5 . . . no
H7c C7 H7a 109.5 . . . no
H7c C7 H7b 109.7 . . . no
H7a C7 H7b 109.5 . . . no
N1 C8 C2 114.7(3) . . . yes
N1 C8 H8b 108.2 . . . no
N1 C8 H8a 108.2 . . . no
C2 C8 H8b 108.2 . . . no
C2 C8 H8a 108.1 . . . no
H8b C8 H8a 109.4 . . . no
N2 C9 C6 114.3(3) . . . yes
N2 C9 H9b 108.3 . . . no
N2 C9 H9a 108.3 . . . no
C6 C9 H9b 108.2 . . . no
C6 C9 H9a 108.2 . . . no
H9b C9 H9a 109.4 . . . no
N1 C10 C11 110.3(3) . . . yes
N1 C10 H10b 109.3 . . . no
N1 C10 H10a 109.3 . . . no
C11 C10 H10b 109.3 . . . no
C11 C10 H10a 109.3 . . . no
H10b C10 H10a 109.5 . . . no
N3 C11 C10 115.4(3) . . . yes
N3 C11 C12 122.4(4) . . . yes
C10 C11 C12 122.1(4) . . . yes
C11 C12 C13 118.5(4) . . . yes
C11 C12 H12 120.7 . . . no
C13 C12 H12 120.8 . . . no
C12 C13 C14 119.3(4) . . . yes
C12 C13 H13 120.3 . . . no
C14 C13 H13 120.5 . . . no
C13 C14 C15 117.0(4) . . . yes
C13 C14 H14 121.5 . . . no
C15 C14 H14 121.5 . . . no
F1 C15 N3 115.4(4) . . . yes
F1 C15 C14 118.8(4) . . . yes
N3 C15 C14 125.8(4) . . . yes
N1 C16 C17 111.6(3) . . . yes
N1 C16 H16b 109.0 . . . no
N1 C16 H16a 108.9 . . . no
C17 C16 H16b 109.0 . . . no
C17 C16 H16a 108.9 . . . no
H16b C16 H16a 109.4 . . . no
N4 C17 C16 115.7(3) . . . yes
N4 C17 C18 121.2(4) . . . yes
C16 C17 C18 123.0(4) . . . yes
C17 C18 C19 118.7(4) . . . yes
C17 C18 H18 120.6 . . . no
C19 C18 H18 120.6 . . . no
C18 C19 C20 120.4(4) . . . yes
C18 C19 H19 119.7 . . . no
C20 C19 H19 119.8 . . . no
C19 C20 C21 117.8(4) . . . yes
C19 C20 H20 121.2 . . . no
C21 C20 H20 121.0 . . . no
N4 C21 C20 122.7(4) . . . yes
N4 C21 H21 118.6 . . . no
C20 C21 H21 118.7 . . . no
N2 C22 C23 110.9(3) . . . yes
N2 C22 H22b 109.1 . . . no
N2 C22 H22a 109.0 . . . no
C23 C22 H22b 109.9 . . . no
C23 C22 H22a 109.6 . . . no
H22b C22 H22a 108.3 . . . no
N5 C23 C22 114.6(4) . . . yes
N5 C23 C24 121.9(4) . . . yes
C22 C23 C24 123.4(4) . . . yes
C23 C24 C25 118.4(4) . . . yes
C23 C24 H24 120.7 . . . no
C25 C24 H24 120.8 . . . no
C24 C25 C26 120.2(4) . . . yes
C24 C25 H25 119.9 . . . no
C26 C25 H25 119.9 . . . no
C25 C26 C27 116.8(4) . . . yes
C25 C26 H26 121.6 . . . no
C27 C26 H26 121.6 . . . no
F2 C27 N5 116.1(4) . . . yes
F2 C27 C26 118.6(4) . . . yes
N5 C27 C26 125.3(4) . . . yes
N2 C28 C29 110.1(3) . . . yes
N2 C28 H28b 109.3 . . . no
N2 C28 H28a 109.3 . . . no
C29 C28 H28b 109.3 . . . no
C29 C28 H28a 109.3 . . . no
H28b C28 H28a 109.6 . . . no
N6 C29 C28 116.6(4) . . . yes
N6 C29 C30 121.1(4) . . . yes
C28 C29 C30 122.2(4) . . . yes
C29 C30 C31 119.2(4) . . . yes
C29 C30 H30 120.4 . . . no
C31 C30 H30 120.4 . . . no
C30 C31 C32 119.2(4) . . . yes
C30 C31 H31 120.3 . . . no
C32 C31 H31 120.4 . . . no
C31 C32 C33 118.4(4) . . . yes
C31 C32 H32 120.5 . . . no
C33 C32 H32 121.1 . . . no
N6 C33 C32 123.2(4) . . . yes
N6 C33 H33 118.5 . . . no
C32 C33 H33 118.3 . . . no
O11 C34 C35 107.4(5) . . . yes
O11 C34 H34a 110.2 . . . no
O11 C34 H34b 109.9 . . . no
C35 C34 H34a 110.0 . . . no
C35 C34 H34b 109.9 . . . no
H34a C34 H34b 109.5 . . . no
C34 C35 C36 104.1(5) . . . yes
C34 C35 H35a 111.0 . . . no
C34 C35 H35b 110.8 . . . no
C36 C35 H35a 110.8 . . . no
C36 C35 H35b 110.5 . . . no
H35a C35 H35b 109.6 . . . no
C35 C36 C37 104.1(5) . . . yes
C35 C36 H36a 110.8 . . . no
C35 C36 H36b 111.0 . . . no
C37 C36 H36a 110.7 . . . no
C37 C36 H36b 110.8 . . . no
H36a C36 H36b 109.4 . . . no
O11 C37 C36 107.3(5) . . . yes
O11 C37 H37a 110.1 . . . no
O11 C37 H37b 110.1 . . . no
C36 C37 H37a 109.9 . . . no
C36 C37 H37b 110.0 . . . no
H37a C37 H37b 109.4 . . . no
O12 C38 C39 106.8(6) . . . yes
O12 C38 H38a 110.2 . . . no
O12 C38 H38b 109.6 . . . no
C39 C38 H38a 110.6 . . . no
C39 C38 H38b 110.0 . . . no
H38a C38 H38b 109.6 . . . no
C38 C39 C40 105.1(7) . . . yes
C38 C39 H39a 110.2 . . . no
C38 C39 H39b 110.7 . . . no
C40 C39 H39a 110.4 . . . no
C40 C39 H39b 110.4 . . . no
H39a C39 H39b 109.8 . . . no
C39 C40 C41 104.1(6) . . . yes
C39 C40 H40a 110.7 . . . no
C39 C40 H40b 110.8 . . . no
C41 C40 H40a 110.8 . . . no
C41 C40 H40b 110.9 . . . no
H40a C40 H40b 109.6 . . . no
O12 C41 C40 108.1(5) . . . yes
O12 C41 H41a 110.0 . . . no
O12 C41 H41b 109.9 . . . no
C40 C41 H41a 109.6 . . . no
C40 C41 H41b 109.6 . . . no
H41a C41 H41b 109.7 . . . no
O13 C42 C43 109.3(6) . . . yes
O13 C42 H42a 109.7 . . . no
O13 C42 H42b 109.5 . . . no
C43 C42 H42a 109.6 . . . no
C43 C42 H42b 109.5 . . . no
H42a C42 H42b 109.3 . . . no
C42 C43 C44 104.1(6) . . . yes
C42 C43 H43a 110.9 . . . no
C42 C43 H43b 110.9 . . . no
C44 C43 H43a 110.7 . . . no
C44 C43 H43b 110.5 . . . no
H43a C43 H43b 109.6 . . . no
C43 C44 C45 102.7(5) . . . yes
C43 C44 H44a 110.9 . . . no
C43 C44 H44b 111.1 . . . no
C45 C44 H44a 111.3 . . . no
C45 C44 H44b 111.2 . . . no
H44a C44 H44b 109.5 . . . no
O13 C45 C44 107.2(5) . . . yes
O13 C45 H45a 110.3 . . . no
O13 C45 H45b 110.1 . . . no
C44 C45 H45a 110.0 . . . no
C44 C45 H45b 109.9 . . . no
H45a C45 H45b 109.4 . . . no

loop_
_geom_bond_atom_site_label_1
_geom_bond_atom_site_label_2
_geom_bond_distance
_geom_bond_site_symmetry_1
_geom_bond_site_symmetry_2
_geom_bond_publ_flag
Cu1 O1 1.959(3) . . yes
Cu1 O2 1.900(3) . . yes
Cu1 N1 2.018(3) . . yes
Cu1 N3 2.238(4) . . yes
Cu1 N4 1.992(3) . . yes
Cu2 O1 2.019(3) . . yes
Cu2 O2 1.890(3) . . yes
Cu2 N2 2.006(3) . . yes
Cu2 N5 2.115(3) . . yes
Cu2 N6 2.042(3) . . yes
Cl1 O3 1.420(4) . . yes
Cl1 O4 1.385(4) . . yes
Cl1 O5 1.428(3) . . yes
Cl1 O6 1.400(4) . . yes
Cl2 O7 1.429(3) . . yes
Cl2 O8 1.433(3) . . yes
Cl2 O9 1.430(4) . . yes
Cl2 O10 1.437(3) . . yes
F1 C15 1.334(5) . . yes
F2 C27 1.319(5) . . yes
O1 C1 1.339(5) . . yes
O2 H2 0.83 . . no
O11 C34 1.410(6) . . yes
O11 C37 1.420(7) . . yes
O12 C38 1.45(1) . . yes
O12 C41 1.403(8) . . yes
O13 C42 1.391(9) . . yes
O13 C45 1.408(7) . . yes
N1 C8 1.493(5) . . yes
N1 C10 1.488(5) . . yes
N1 C16 1.494(5) . . yes
N2 C9 1.494(5) . . yes
N2 C22 1.493(5) . . yes
N2 C28 1.487(5) . . yes
N3 C11 1.348(5) . . yes
N3 C15 1.317(5) . . yes
N4 C17 1.354(5) . . yes
N4 C21 1.336(5) . . yes
N5 C23 1.352(5) . . yes
N5 C27 1.330(5) . . yes
N6 C29 1.346(5) . . yes
N6 C33 1.332(6) . . yes
C1 C2 1.411(5) . . yes
C1 C6 1.406(5) . . yes
C2 C3 1.376(5) . . yes
C2 C8 1.522(5) . . yes
C3 C4 1.384(5) . . yes
C3 H3 0.95 . . no
C4 C5 1.398(6) . . yes
C4 C7 1.517(6) . . yes
C5 C6 1.393(6) . . yes
C5 H5 0.95 . . no
C6 C9 1.502(5) . . yes
C7 H7c 0.95 . . no
C7 H7a 0.95 . . no
C7 H7b 0.95 . . no
C8 H8b 0.95 . . no
C8 H8a 0.95 . . no
C9 H9b 0.95 . . no
C9 H9a 0.95 . . no
C10 C11 1.505(5) . . yes
C10 H10b 0.95 . . no
C10 H10a 0.95 . . no
C11 C12 1.384(5) . . yes
C12 C13 1.395(6) . . yes
C12 H12 0.95 . . no
C13 C14 1.385(6) . . yes
C13 H13 0.95 . . no
C14 C15 1.368(6) . . yes
C14 H14 0.95 . . no
C16 C17 1.491(6) . . yes
C16 H16b 0.95 . . no
C16 H16a 0.95 . . no
C17 C18 1.388(6) . . yes
C18 C19 1.372(7) . . yes
C18 H18 0.95 . . no
C19 C20 1.382(7) . . yes
C19 H19 0.95 . . no
C20 C21 1.383(6) . . yes
C20 H20 0.95 . . no
C21 H21 0.95 . . no
C22 C23 1.507(6) . . yes
C22 H22b 0.96 . . no
C22 H22a 0.96 . . no
C23 C24 1.384(6) . . yes
C24 C25 1.399(7) . . yes
C24 H24 0.95 . . no
C25 C26 1.371(6) . . yes
C25 H25 0.95 . . no
C26 C27 1.378(6) . . yes
C26 H26 0.95 . . no
C28 C29 1.499(6) . . yes
C28 H28b 0.95 . . no
C28 H28a 0.95 . . no
C29 C30 1.394(6) . . yes
C30 C31 1.386(7) . . yes
C30 H30 0.95 . . no
C31 C32 1.378(7) . . yes
C31 H31 0.95 . . no
C32 C33 1.378(6) . . yes
C32 H32 0.95 . . no
C33 H33 0.97 . . no
C34 C35 1.503(8) . . yes
C34 H34a 0.95 . . no
C34 H34b 0.95 . . no
C35 C36 1.52(1) . . yes
C35 H35a 0.95 . . no
C35 H35b 0.95 . . no
C36 C37 1.468(9) . . yes
C36 H36a 0.95 . . no
C36 H36b 0.95 . . no
C37 H37a 0.95 . . no
C37 H37b 0.95 . . no
C38 C39 1.41(1) . . yes
C38 H38a 0.95 . . no
C38 H38b 0.95 . . no
C39 C40 1.483(9) . . yes
C39 H39a 0.95 . . no
C39 H39b 0.95 . . no
C40 C41 1.489(9) . . yes
C40 H40a 0.95 . . no
C40 H40b 0.95 . . no
C41 H41a 0.95 . . no
C41 H41b 0.95 . . no
C42 C43 1.51(1) . . yes
C42 H42a 0.95 . . no
C42 H42b 0.95 . . no
C43 C44 1.460(9) . . yes
C43 H43a 0.95 . . no
C43 H43b 0.95 . . no
C44 C45 1.487(8) . . yes
C44 H44a 0.95 . . no
C44 H44b 0.95 . . no
C45 H45a 0.95 . . no
C45 H45b 0.95 . . no

loop_
_geom_contact_atom_site_label_1
_geom_contact_atom_site_label_2
_geom_contact_distance
_geom_contact_site_symmetry_1
_geom_contact_site_symmetry_2
_geom_contact_publ_flag
F1 F1 3.106(5) . 2_655 no
F1 O5 3.226(4) . . no
F2 O5 3.231(5) . . no
O2 O5 2.872(4) . . no
O4 C20 3.286(7) . 2_665 no
O5 C14 3.260(5) . 2_655 no
O6 C31 3.157(6) . 2_765 no
O6 C32 3.190(6) . 2_765 no
O8 C28 3.173(5) . 1_455 no
O8 C16 3.226(5) . 2_666 no
O8 C8 3.251(5) . 2_666 no
O10 C12 3.279(5) . . no
O10 C10 3.328(5) . . no
O11 C26 3.291(6) . 1_565 no
Cu1 Cu2 2.9758(7) . . no

loop_
_geom_hbond_atom_site_label_D
_geom_hbond_atom_site_label_H
_geom_hbond_atom_site_label_A
_geom_hbond_distance_DH
_geom_hbond_distance_HA
_geom_hbond_distance_DA
_geom_hbond_angle_DHA
_geom_hbond_site_symmetry_A
O2 H2 O5 0.83 2.05 2.871(4) 174.7 .

loop_
_geom_torsion_atom_site_label_1
_geom_torsion_atom_site_label_2
_geom_torsion_atom_site_label_3
_geom_torsion_atom_site_label_4
_geom_torsion_site_symmetry_1
_geom_torsion_site_symmetry_2
_geom_torsion_site_symmetry_3
_geom_torsion_site_symmetry_4
_geom_torsion
_geom_torsion_publ_flag
? ? ? ? ? ? ? ? ? ?
